data_7703064
loop_
_publ_author_name
'Li, Na'
'Xue, Jin-Peng'
'Liu, Jing-Lin'
'Wang, Yao-Yao'
'Yao, Zi-Shuo'
'Tao, Jun'

_publ_section_title
;
 Switchable on-off spin-crossover properties of iron(ii) compounds by
 trimming intermolecular hydrogen bonds.
;
_journal_issue 4
_journal_name_full 'Dalton transactions (Cambridge, England : 2003)'
_journal_page_first 998
_journal_page_last 1001
_journal_paper_doi 10.1039/c9dt04685b
_journal_volume 49
_journal_year 2020
_chemical_formula_moiety 'C56 H32 Fe N10 S2'
_chemical_formula_sum 'C56 H32 Fe N10 S2'
_chemical_formula_weight 964.88
_chemical_name_systematic C28H16Fe0.5N5S
_space_group_crystal_system orthorhombic
_space_group_IT_number 56
_space_group_name_Hall '-P 2ab 2ac'
_space_group_name_H-M_alt 'P c c n'
_atom_sites_solution_hydrogens geom
_atom_sites_solution_primary dual
_audit_creation_date 2019-11-01
_audit_creation_method
;
Olex2 1.2
(compiled 2018.05.29 svn.r3508 for OlexSys, GUI svn.r5506)
;
_audit_update_record
;
2019-11-15 deposited with the CCDC.	2019-12-30 downloaded from the CCDC.
;
_cell_angle_alpha 90
_cell_angle_beta 90
_cell_angle_gamma 90
_cell_formula_units_Z 4
_cell_length_a 12.0479(17)
_cell_length_b 25.4757(15)
_cell_length_c 14.6834(15)
_cell_measurement_reflns_used 4359
_cell_measurement_temperature 149.99(10)
_cell_measurement_theta_max 28.8960
_cell_measurement_theta_min 3.7150
_cell_volume 4506.8(8)
_computing_cell_refinement 'CrysAlisPro 1.171.39.29d (Rigaku OD, 2017)'
_computing_data_collection 'CrysAlisPro 1.171.39.29d (Rigaku OD, 2017)'
_computing_data_reduction 'CrysAlisPro 1.171.39.29d (Rigaku OD, 2017)'
_computing_molecular_graphics 'Olex2 (Dolomanov et al., 2009)'
_computing_publication_material 'Olex2 (Dolomanov et al., 2009)'
_computing_structure_refinement 'ShelXL (Sheldrick, 2015)'
_computing_structure_solution 'ShelXT (Sheldrick, 2015)'
_diffrn_ambient_environment N~2~
_diffrn_ambient_temperature 149.99(10)
_diffrn_detector 'CCD plate'
_diffrn_measured_fraction_theta_full 0.996
_diffrn_measured_fraction_theta_max 0.917
_diffrn_measurement_details
;
List of Runs (angles in degrees, time in seconds):

  # Type    Start    End  Width  t~exp~   \w     \q     \k     \f   Frames
#--------------------------------------------------------------------------
  1  \w    -24.00   1.00   0.50   70.00    --    0.00  -3.00  19.00   50
  2  \w    -24.00   1.00   0.50   70.00    --    0.00   3.00-163.00   50
  3  \w    -89.00  16.00   0.50   70.00    --    0.00 -38.00  60.00  210
  4  \w    -41.00   6.00   0.50   70.00    --    0.00 -82.00-120.00   94
  5  \w    -12.00  15.00   0.50   70.00    --    0.00  57.00-120.00   54
  6  \w    -44.00 -11.00   0.50   70.00    --    0.00 -82.00 -30.00   66
;
_diffrn_measurement_device 'four-circle diffractometer'
_diffrn_measurement_device_type 'XtaLAB AFC12 (RINC): Kappa single'
_diffrn_measurement_method '\w scans'
_diffrn_orient_matrix_type 'CrysAlisPro convention (1999,Acta A55,543-557)'
_diffrn_orient_matrix_UB_11 0.0572643000
_diffrn_orient_matrix_UB_12 -0.0064098000
_diffrn_orient_matrix_UB_13 -0.0008663000
_diffrn_orient_matrix_UB_21 -0.0135503000
_diffrn_orient_matrix_UB_22 -0.0270593000
_diffrn_orient_matrix_UB_23 0.0022278000
_diffrn_orient_matrix_UB_31 -0.0015867000
_diffrn_orient_matrix_UB_32 -0.0010891000
_diffrn_orient_matrix_UB_33 -0.0482601000
_diffrn_radiation_monochromator graphite
_diffrn_radiation_probe x-ray
_diffrn_radiation_type MoK\a
_diffrn_radiation_wavelength 0.71073
_diffrn_reflns_av_R_equivalents 0.2275
_diffrn_reflns_av_unetI/netI 0.1350
_diffrn_reflns_Laue_measured_fraction_full 0.996
_diffrn_reflns_Laue_measured_fraction_max 0.917
_diffrn_reflns_limit_h_max 16
_diffrn_reflns_limit_h_min -16
_diffrn_reflns_limit_k_max 35
_diffrn_reflns_limit_k_min -32
_diffrn_reflns_limit_l_max 20
_diffrn_reflns_limit_l_min -16
_diffrn_reflns_number 38906
_diffrn_reflns_point_group_measured_fraction_full 0.996
_diffrn_reflns_point_group_measured_fraction_max 0.917
_diffrn_reflns_theta_full 25.242
_diffrn_reflns_theta_max 29.867
_diffrn_reflns_theta_min 3.622
_diffrn_source 'fine-focus sealed X-ray tube'
_diffrn_source_type 'Enhance (Mo) X-ray Source'
_exptl_absorpt_coefficient_mu 0.481
_exptl_absorpt_correction_T_max 1.00000
_exptl_absorpt_correction_T_min 0.42007
_exptl_absorpt_correction_type multi-scan
_exptl_absorpt_process_details
;
CrysAlisPro 1.171.39.29d (Rigaku Oxford Diffraction, 2017)
Empirical absorption correction using spherical harmonics,
 implemented in SCALE3 ABSPACK scaling algorithm.
;
_exptl_crystal_colour 'dull pinkish red'
_exptl_crystal_colour_lustre dull
_exptl_crystal_colour_modifier pinkish
_exptl_crystal_colour_primary red
_exptl_crystal_density_diffrn 1.422
_exptl_crystal_description block
_exptl_crystal_F_000 1984
_exptl_crystal_preparation 'disolvent craystal'
_exptl_crystal_recrystallization_method 'reddish black crystal'
_exptl_crystal_size_max 0.9
_exptl_crystal_size_mid 0.7
_exptl_crystal_size_min 0.5
_refine_diff_density_max 1.159
_refine_diff_density_min -0.574
_refine_diff_density_rms 0.118
_refine_ls_extinction_method none
_refine_ls_goodness_of_fit_ref 1.169
_refine_ls_hydrogen_treatment constr
_refine_ls_matrix_type full
_refine_ls_number_parameters 312
_refine_ls_number_reflns 5967
_refine_ls_number_restraints 0
_refine_ls_restrained_S_all 1.169
_refine_ls_R_factor_all 0.2009
_refine_ls_R_factor_gt 0.1308
_refine_ls_shift/su_max 0.001
_refine_ls_shift/su_mean 0.000
_refine_ls_structure_factor_coef Fsqd
_refine_ls_weighting_details 'w=1/[\s^2^(Fo^2^)+(0.0767P)^2^+27.7149P] where P=(Fo^2^+2Fc^2^)/3'
_refine_ls_weighting_scheme calc
_refine_ls_wR_factor_gt 0.2657
_refine_ls_wR_factor_ref 0.2924
_reflns_Friedel_coverage 0.000
_reflns_number_gt 3620
_reflns_number_total 5967
_reflns_threshold_expression 'I > 2\s(I)'
_cod_data_source_file c9dt04685b2.cif
_cod_data_source_block desol@150K
_cod_depositor_comments 'Adding full bibliography for 7703063--7703069.cif.'
_cod_database_code 7703064
_shelx_shelxl_version_number 2016/6
_shelx_space_group_comment
;
The symmetry employed for this shelxl refinement is uniquely defined
by the following loop, which should always be used as a source of
symmetry information in preference to the above space-group names.
They are only intended as comments.
;
_shelx_estimated_absorpt_t_max 0.795
_shelx_estimated_absorpt_t_min 0.672
_reflns_odcompleteness_completeness 99.38
_reflns_odcompleteness_iscentric 1
_reflns_odcompleteness_theta 26.32
_olex2_refinement_description
;
1. Fixed Uiso
 At 1.2 times of:
  All C(H) groups, All N(H) groups
2.a Aromatic/amide H refined with riding coordinates:
 N5(H5), C2(H2), C3(H3), C4(H4), C11(H11), C12(H12), C13(H13), C14(H14),
 C15(H15), C16(H16), C17(H17), C20(H20), C24(H24), C25(H25), C26(H26), C27(H27)
;
_olex2_exptl_crystal_mounting_method 'coordinate bond'
_olex2_submission_special_instructions 'No special instructions were received'
_oxdiff_exptl_absorpt_empirical_details
;
Empirical correction (ABSPACK) includes:
- Absorption correction using spherical harmonics
- Frame scaling
;
_oxdiff_exptl_absorpt_empirical_full_max 3.937
_oxdiff_exptl_absorpt_empirical_full_min 0.257

loop_
_space_group_symop_operation_xyz
'x, y, z'
'-x+1/2, -y+1/2, z'
'-x, y+1/2, -z+1/2'
'x+1/2, -y, -z+1/2'
'-x, -y, -z'
'x-1/2, y-1/2, -z'
'x, -y-1/2, z-1/2'
'-x-1/2, y, z-1/2'

loop_
_atom_site_label
_atom_site_type_symbol
_atom_site_fract_x
_atom_site_fract_y
_atom_site_fract_z
_atom_site_U_iso_or_equiv
_atom_site_adp_type
_atom_site_occupancy
_atom_site_site_symmetry_order
_atom_site_calc_flag
_atom_site_refinement_flags_posn
_atom_site_refinement_flags_adp
_atom_site_refinement_flags_occupancy
Fe1 Fe 0.750000 0.250000 0.51479(9) 0.0244(3) Uani 1 2 d S T P
S1 S 0.47550(17) 0.19010(7) 0.30694(14) 0.0402(5) Uani 1 1 d . . .
N1 N 0.6604(5) 0.20825(19) 0.4163(4) 0.0304(13) Uani 1 1 d . . .
N2 N 0.7987(4) 0.30144(18) 0.6295(3) 0.0227(11) Uani 1 1 d . . .
N3 N 0.6115(5) 0.30605(18) 0.5315(3) 0.0237(11) Uani 1 1 d . . .
N4 N 0.5019(5) 0.46129(19) 0.7106(4) 0.0266(12) Uani 1 1 d . . .
N5 N 0.6558(5) 0.45659(18) 0.7954(4) 0.0273(12) Uani 1 1 d . . .
H5 H 0.703201 0.464177 0.837187 0.033 Uiso 1 1 calc R . .
C1 C 0.5852(6) 0.2000(2) 0.3689(5) 0.0294(15) Uani 1 1 d . . .
C2 C 0.8903(5) 0.2975(2) 0.6794(4) 0.0241(13) Uani 1 1 d . . .
H2 H 0.939384 0.270315 0.666632 0.029 Uiso 1 1 calc R . .
C3 C 0.9166(5) 0.3319(2) 0.7496(4) 0.0264(13) Uani 1 1 d . . .
H3 H 0.981186 0.327168 0.783291 0.032 Uiso 1 1 calc R . .
C4 C 0.8466(5) 0.3727(2) 0.7689(4) 0.0247(13) Uani 1 1 d . . .
H4 H 0.863691 0.396406 0.814896 0.030 Uiso 1 1 calc R . .
C5 C 0.7483(6) 0.3782(2) 0.7180(4) 0.0216(11) Uani 1 1 d . . .
C6 C 0.7273(5) 0.3414(2) 0.6485(4) 0.0184(12) Uani 1 1 d . . .
C7 C 0.6656(5) 0.4177(2) 0.7309(4) 0.0218(12) Uani 1 1 d . . .
C8 C 0.5693(5) 0.4213(2) 0.6799(4) 0.0230(13) Uani 1 1 d . . .
C9 C 0.5489(5) 0.3845(2) 0.6083(4) 0.0239(13) Uani 1 1 d . . .
C10 C 0.6265(5) 0.3442(2) 0.5944(4) 0.0210(12) Uani 1 1 d . . .
C11 C 0.4533(6) 0.3844(3) 0.5553(5) 0.0313(15) Uani 1 1 d . . .
H11 H 0.399215 0.410039 0.563603 0.038 Uiso 1 1 calc R . .
C12 C 0.4396(6) 0.3463(3) 0.4907(5) 0.0368(16) Uani 1 1 d . . .
H12 H 0.377117 0.346491 0.453514 0.044 Uiso 1 1 calc R . .
C13 C 0.5190(6) 0.3076(2) 0.4809(5) 0.0316(14) Uani 1 1 d . . .
H13 H 0.507776 0.281557 0.437492 0.038 Uiso 1 1 calc R . .
C14 C 0.6123(7) 0.6537(3) 0.9287(6) 0.049(2) Uani 1 1 d . . .
H14 H 0.593096 0.677935 0.973314 0.059 Uiso 1 1 calc R . .
C15 C 0.6996(8) 0.6631(3) 0.8761(8) 0.059(3) Uani 1 1 d . . .
H15 H 0.739073 0.694262 0.882508 0.070 Uiso 1 1 calc R . .
C16 C 0.7326(7) 0.6255(3) 0.8097(7) 0.055(2) Uani 1 1 d . . .
H16 H 0.793854 0.632462 0.773113 0.066 Uiso 1 1 calc R . .
C17 C 0.6765(6) 0.5795(3) 0.7986(6) 0.0382(17) Uani 1 1 d . . .
H17 H 0.699980 0.555149 0.755594 0.046 Uiso 1 1 calc R . .
C18 C 0.5815(6) 0.5692(2) 0.8533(5) 0.0336(16) Uani 1 1 d . . .
C19 C 0.5470(7) 0.6070(3) 0.9187(5) 0.0368(18) Uani 1 1 d . . .
C20 C 0.4472(7) 0.6005(3) 0.9649(5) 0.0376(18) Uani 1 1 d . . .
H20 H 0.424063 0.626367 1.005424 0.045 Uiso 1 1 calc R . .
C21 C 0.3818(6) 0.5568(3) 0.9522(4) 0.0315(16) Uani 1 1 d . . .
C22 C 0.4184(6) 0.5160(2) 0.8918(4) 0.0281(14) Uani 1 1 d . . .
C23 C 0.5174(6) 0.5232(2) 0.8435(4) 0.0270(13) Uani 1 1 d . . .
C24 C 0.2758(6) 0.5513(3) 0.9954(5) 0.0415(19) Uani 1 1 d . . .
H24 H 0.249483 0.578487 1.031642 0.050 Uiso 1 1 calc R . .
C25 C 0.2134(7) 0.5081(3) 0.9852(5) 0.0443(19) Uani 1 1 d . . .
H25 H 0.143837 0.505963 1.012419 0.053 Uiso 1 1 calc R . .
C26 C 0.2545(8) 0.4662(3) 0.9329(5) 0.0450(18) Uani 1 1 d . . .
H26 H 0.214198 0.435109 0.929651 0.054 Uiso 1 1 calc R . .
C27 C 0.3529(6) 0.4703(3) 0.8866(5) 0.0345(16) Uani 1 1 d . . .
H27 H 0.376938 0.442307 0.850994 0.041 Uiso 1 1 calc R . .
C28 C 0.5565(6) 0.4808(2) 0.7804(4) 0.0274(14) Uani 1 1 d . . .

loop_
_atom_site_aniso_label
_atom_site_aniso_U_11
_atom_site_aniso_U_22
_atom_site_aniso_U_33
_atom_site_aniso_U_23
_atom_site_aniso_U_13
_atom_site_aniso_U_12
Fe1 0.0307(7) 0.0145(5) 0.0279(6) 0.000 0.000 0.0004(6)
S1 0.0416(10) 0.0371(9) 0.0419(10) -0.0061(8) -0.0036(9) -0.0109(8)
N1 0.042(4) 0.013(2) 0.036(3) -0.002(2) 0.005(3) -0.002(2)
N2 0.028(3) 0.015(2) 0.025(3) 0.0026(18) 0.001(2) -0.001(2)
N3 0.029(3) 0.013(2) 0.029(3) 0.0003(19) -0.001(2) -0.003(2)
N4 0.026(3) 0.020(2) 0.034(3) -0.004(2) 0.000(2) 0.006(2)
N5 0.030(3) 0.017(2) 0.035(3) -0.007(2) -0.002(2) 0.004(2)
C1 0.046(4) 0.013(3) 0.029(3) -0.005(2) 0.009(3) -0.001(3)
C2 0.027(3) 0.015(3) 0.031(3) 0.003(2) 0.003(3) 0.008(2)
C3 0.024(3) 0.021(3) 0.034(4) 0.000(2) -0.005(3) 0.005(2)
C4 0.025(3) 0.018(3) 0.031(3) -0.003(2) 0.000(3) 0.000(2)
C5 0.026(3) 0.019(2) 0.020(3) -0.0001(19) 0.002(3) -0.002(3)
C6 0.019(3) 0.014(2) 0.022(3) 0.0040(19) 0.003(2) 0.003(2)
C7 0.029(3) 0.015(2) 0.021(3) 0.000(2) 0.004(3) 0.001(2)
C8 0.024(3) 0.016(3) 0.028(3) -0.001(2) 0.000(3) 0.001(2)
C9 0.027(3) 0.018(3) 0.027(3) 0.002(2) 0.000(3) -0.001(2)
C10 0.025(3) 0.018(3) 0.020(3) 0.002(2) -0.004(2) 0.004(2)
C11 0.033(4) 0.020(3) 0.040(4) -0.005(3) -0.004(3) 0.010(3)
C12 0.030(4) 0.037(4) 0.044(4) -0.008(3) -0.015(3) 0.007(3)
C13 0.037(4) 0.023(3) 0.034(3) -0.004(3) -0.010(3) 0.000(3)
C14 0.045(5) 0.031(4) 0.071(6) -0.018(4) -0.010(5) 0.012(4)
C15 0.052(5) 0.024(4) 0.100(8) -0.018(4) -0.013(6) -0.005(4)
C16 0.028(4) 0.036(4) 0.101(7) -0.006(4) 0.000(5) -0.003(3)
C17 0.030(4) 0.027(3) 0.058(5) -0.008(3) -0.002(3) 0.005(3)
C18 0.037(4) 0.020(3) 0.044(4) -0.005(3) -0.006(3) 0.008(3)
C19 0.049(5) 0.020(3) 0.041(4) -0.010(3) -0.015(4) 0.012(3)
C20 0.048(5) 0.029(3) 0.036(4) -0.011(3) -0.003(3) 0.025(3)
C21 0.041(4) 0.027(3) 0.026(3) -0.002(2) -0.008(3) 0.023(3)
C22 0.033(4) 0.022(3) 0.029(3) 0.000(2) -0.001(3) 0.016(3)
C23 0.029(3) 0.021(3) 0.031(3) -0.003(2) -0.004(3) 0.011(3)
C24 0.044(5) 0.052(4) 0.028(4) 0.007(3) 0.006(3) 0.028(4)
C25 0.038(4) 0.052(5) 0.043(4) 0.011(4) 0.010(4) 0.015(4)
C26 0.042(4) 0.050(4) 0.043(4) 0.003(3) 0.011(4) 0.004(4)
C27 0.039(4) 0.027(3) 0.037(4) -0.003(3) 0.007(3) 0.008(3)
C28 0.028(3) 0.020(3) 0.034(4) -0.003(2) 0.006(3) 0.004(2)

loop_
_atom_type_symbol
_atom_type_description
_atom_type_scat_dispersion_real
_atom_type_scat_dispersion_imag
_atom_type_scat_source
C C 0.0033 0.0016 'International Tables Vol C Tables 4.2.6.8 and 6.1.1.4'
H H 0.0000 0.0000 'International Tables Vol C Tables 4.2.6.8 and 6.1.1.4'
Fe Fe 0.3463 0.8444 'International Tables Vol C Tables 4.2.6.8 and 6.1.1.4'
N N 0.0061 0.0033 'International Tables Vol C Tables 4.2.6.8 and 6.1.1.4'
S S 0.1246 0.1234 'International Tables Vol C Tables 4.2.6.8 and 6.1.1.4'

loop_
_geom_angle_atom_site_label_1
_geom_angle_atom_site_label_2
_geom_angle_atom_site_label_3
_geom_angle
_geom_angle_site_symmetry_1
_geom_angle_site_symmetry_3
N1 Fe1 N1 92.7(3) 2_655 .
N1 Fe1 N2 95.0(2) 2_655 .
N1 Fe1 N2 164.3(2) . .
N1 Fe1 N2 164.3(2) 2_655 2_655
N1 Fe1 N2 95.0(2) . 2_655
N1 Fe1 N3 97.9(2) 2_655 .
N1 Fe1 N3 90.9(2) 2_655 2_655
N1 Fe1 N3 90.9(2) . .
N1 Fe1 N3 97.9(2) . 2_655
N2 Fe1 N2 80.9(2) 2_655 .
N3 Fe1 N2 95.64(19) 2_655 .
N3 Fe1 N2 95.64(19) . 2_655
N3 Fe1 N2 74.52(19) 2_655 2_655
N3 Fe1 N2 74.52(19) . .
N3 Fe1 N3 167.3(3) . 2_655
C1 N1 Fe1 155.1(5) . .
C2 N2 Fe1 126.5(4) . .
C2 N2 C6 117.9(5) . .
C6 N2 Fe1 115.6(4) . .
C10 N3 Fe1 116.0(4) . .
C13 N3 Fe1 125.9(4) . .
C13 N3 C10 118.0(5) . .
C28 N4 C8 103.8(5) . .
C7 N5 H5 126.6 . .
C28 N5 H5 126.6 . .
C28 N5 C7 106.8(5) . .
N1 C1 S1 176.8(6) . .
N2 C2 H2 118.3 . .
N2 C2 C3 123.5(5) . .
C3 C2 H2 118.3 . .
C2 C3 H3 120.3 . .
C4 C3 C2 119.4(6) . .
C4 C3 H3 120.3 . .
C3 C4 H4 120.5 . .
C3 C4 C5 119.0(6) . .
C5 C4 H4 120.5 . .
C4 C5 C6 118.0(5) . .
C4 C5 C7 126.0(5) . .
C6 C5 C7 116.0(6) . .
N2 C6 C5 122.2(5) . .
N2 C6 C10 116.9(5) . .
C5 C6 C10 120.9(5) . .
N5 C7 C5 131.1(6) . .
N5 C7 C8 104.7(5) . .
C8 C7 C5 124.1(5) . .
N4 C8 C7 111.5(5) . .
N4 C8 C9 128.5(6) . .
C7 C8 C9 119.9(5) . .
C10 C9 C8 118.2(6) . .
C11 C9 C8 123.8(6) . .
C11 C9 C10 118.0(6) . .
N3 C10 C6 116.8(5) . .
N3 C10 C9 122.4(6) . .
C9 C10 C6 120.9(5) . .
C9 C11 H11 120.3 . .
C12 C11 C9 119.3(6) . .
C12 C11 H11 120.3 . .
C11 C12 H12 120.1 . .
C11 C12 C13 119.7(7) . .
C13 C12 H12 120.1 . .
N3 C13 C12 122.6(6) . .
N3 C13 H13 118.7 . .
C12 C13 H13 118.7 . .
C15 C14 H14 119.1 . .
C15 C14 C19 121.7(7) . .
C19 C14 H14 119.1 . .
C14 C15 H15 120.1 . .
C14 C15 C16 119.9(7) . .
C16 C15 H15 120.1 . .
C15 C16 H16 119.3 . .
C17 C16 C15 121.5(9) . .
C17 C16 H16 119.3 . .
C16 C17 H17 120.3 . .
C16 C17 C18 119.4(7) . .
C18 C17 H17 120.3 . .
C19 C18 C17 119.4(7) . .
C23 C18 C17 122.4(6) . .
C23 C18 C19 118.2(7) . .
C18 C19 C14 118.1(8) . .
C20 C19 C14 121.5(7) . .
C20 C19 C18 120.2(7) . .
C19 C20 H20 119.2 . .
C21 C20 C19 121.6(6) . .
C21 C20 H20 119.2 . .
C20 C21 C22 119.6(7) . .
C20 C21 C24 122.0(6) . .
C24 C21 C22 118.4(7) . .
C23 C22 C21 118.7(6) . .
C23 C22 C27 123.8(6) . .
C27 C22 C21 117.4(6) . .
C18 C23 C28 119.3(6) . .
C22 C23 C18 121.5(6) . .
C22 C23 C28 119.2(6) . .
C21 C24 H24 118.9 . .
C25 C24 C21 122.1(7) . .
C25 C24 H24 118.9 . .
C24 C25 H25 120.4 . .
C24 C25 C26 119.1(8) . .
C26 C25 H25 120.4 . .
C25 C26 H26 119.4 . .
C27 C26 C25 121.2(8) . .
C27 C26 H26 119.4 . .
C22 C27 H27 119.3 . .
C26 C27 C22 121.3(6) . .
C26 C27 H27 119.3 . .
N4 C28 N5 113.3(5) . .
N4 C28 C23 126.6(6) . .
N5 C28 C23 120.1(6) . .

loop_
_geom_bond_atom_site_label_1
_geom_bond_atom_site_label_2
_geom_bond_distance
_geom_bond_site_symmetry_2
Fe1 N1 2.094(6) 2_655
Fe1 N1 2.094(6) .
Fe1 N2 2.213(5) .
Fe1 N2 2.213(5) 2_655
Fe1 N3 2.210(5) .
Fe1 N3 2.210(5) 2_655
S1 C1 1.624(8) .
N1 C1 1.162(9) .
N2 C2 1.329(8) .
N2 C6 1.362(7) .
N3 C10 1.354(7) .
N3 C13 1.339(9) .
N4 C8 1.378(8) .
N4 C28 1.315(9) .
N5 H5 0.8600 .
N5 C7 1.375(7) .
N5 C28 1.364(8) .
C2 H2 0.9300 .
C2 C3 1.389(9) .
C3 H3 0.9300 .
C3 C4 1.368(8) .
C4 H4 0.9300 .
C4 C5 1.406(9) .
C5 C6 1.409(8) .
C5 C7 1.429(8) .
C6 C10 1.452(8) .
C7 C8 1.384(9) .
C8 C9 1.430(8) .
C9 C10 1.404(8) .
C9 C11 1.391(9) .
C11 H11 0.9300 .
C11 C12 1.366(9) .
C12 H12 0.9300 .
C12 C13 1.382(9) .
C13 H13 0.9300 .
C14 H14 0.9300 .
C14 C15 1.327(13) .
C14 C19 1.434(11) .
C15 H15 0.9300 .
C15 C16 1.423(12) .
C16 H16 0.9300 .
C16 C17 1.362(10) .
C17 H17 0.9300 .
C17 C18 1.423(11) .
C18 C19 1.422(9) .
C18 C23 1.411(9) .
C19 C20 1.390(11) .
C20 H20 0.9300 .
C20 C21 1.377(11) .
C21 C22 1.435(8) .
C21 C24 1.433(11) .
C22 C23 1.400(10) .
C22 C27 1.409(10) .
C23 C28 1.498(8) .
C24 H24 0.9300 .
C24 C25 1.340(12) .
C25 H25 0.9300 .
C25 C26 1.406(11) .
C26 H26 0.9300 .
C26 C27 1.371(11) .
C27 H27 0.9300 .
